data_7028628
loop_
_publ_author_name
'Yang, Peng'
'Wang, Meng-Si'
'Shen, Jin-Jin'
'Li, Ming-Xing'
'Wang, Zhao-Xi'
'Shao, Min'
'He, Xiang'

_publ_section_title
;
 Seven novel coordination polymers constructed by rigid
 4-(4-carboxyphenyl)-terpyridine ligands: synthesis, structural diversity,
 luminescence and magnetic properties.
;
_journal_issue 3
_journal_name_full 'Dalton transactions (Cambridge, England : 2003)'
_journal_page_first 1460
_journal_page_last 1470
_journal_paper_doi 10.1039/c3dt52500g
_journal_volume 43
_journal_year 2014
_chemical_formula_sum 'C26 H24 Co N4 O6'
_chemical_formula_weight 547.42
_chemical_name_systematic
; 
 ? 
;
_space_group_IT_number 14
_symmetry_cell_setting monoclinic
_symmetry_space_group_name_Hall '-P 2yn'
_symmetry_space_group_name_H-M 'P 1 21/n 1'
_atom_sites_solution_hydrogens geom
_atom_sites_solution_primary direct
_atom_sites_solution_secondary difmap
_audit_creation_method SHELXL-97
_cell_angle_alpha 90.00
_cell_angle_beta 106.170(2)
_cell_angle_gamma 90.00
_cell_formula_units_Z 4
_cell_length_a 7.2907(13)
_cell_length_b 26.677(5)
_cell_length_c 12.932(2)
_cell_measurement_temperature 296(2)
_cell_volume 2415.7(7)
_computing_cell_refinement 'Bruker SMART'
_computing_data_collection 'Bruker SMART'
_computing_data_reduction 'Bruker SAINT'
_computing_molecular_graphics 'Bruker SHELXTL'
_computing_publication_material 'Bruker SHELXTL'
_computing_structure_refinement 'SHELXL-97 (Sheldrick, 1997)'
_computing_structure_solution 'SHELXS-97 (Sheldrick, 1990)'
_diffrn_ambient_temperature 296(2)
_diffrn_measured_fraction_theta_full 0.986
_diffrn_measured_fraction_theta_max 0.986
_diffrn_radiation_monochromator graphite
_diffrn_radiation_source 'fine-focus sealed tube'
_diffrn_radiation_type MoK\a
_diffrn_radiation_wavelength 0.71073
_diffrn_reflns_av_R_equivalents 0.0698
_diffrn_reflns_av_sigmaI/netI 0.0941
_diffrn_reflns_limit_h_max 9
_diffrn_reflns_limit_h_min -8
_diffrn_reflns_limit_k_max 33
_diffrn_reflns_limit_k_min -34
_diffrn_reflns_limit_l_max 16
_diffrn_reflns_limit_l_min -16
_diffrn_reflns_number 14165
_diffrn_reflns_theta_full 27.43
_diffrn_reflns_theta_max 27.43
_diffrn_reflns_theta_min 2.24
_exptl_absorpt_coefficient_mu 0.761
_exptl_absorpt_correction_T_max 0.9557
_exptl_absorpt_correction_T_min 0.9142
_exptl_absorpt_correction_type multi-scan
_exptl_crystal_density_diffrn 1.505
_exptl_crystal_density_method 'not measured'
_exptl_crystal_F_000 1132
_exptl_crystal_size_max 0.12
_exptl_crystal_size_mid 0.07
_exptl_crystal_size_min 0.06
_refine_diff_density_max 0.465
_refine_diff_density_min -0.807
_refine_diff_density_rms 0.092
_refine_ls_extinction_method none
_refine_ls_goodness_of_fit_ref 1.143
_refine_ls_hydrogen_treatment mixed
_refine_ls_matrix_type full
_refine_ls_number_parameters 336
_refine_ls_number_reflns 5452
_refine_ls_number_restraints 0
_refine_ls_restrained_S_all 1.143
_refine_ls_R_factor_all 0.1444
_refine_ls_R_factor_gt 0.0938
_refine_ls_shift/su_max 0.000
_refine_ls_shift/su_mean 0.000
_refine_ls_structure_factor_coef Fsqd
_refine_ls_weighting_details 'calc w=1/[\s^2^(Fo^2^)+(0.0249P)^2^+8.5165P] where P=(Fo^2^+2Fc^2^)/3'
_refine_ls_weighting_scheme calc
_refine_ls_wR_factor_gt 0.1647
_refine_ls_wR_factor_ref 0.1855
_reflns_number_gt 3513
_reflns_number_total 5452
_reflns_threshold_expression >2sigma(I)
_cod_data_source_file c3dt52500g.txt
_cod_data_source_block added_by_encifer
_cod_depositor_comments
;
The following automatic conversions were performed:

'_symmetry_cell_setting' value 'Monoclinic' changed to 'monoclinic'
according to
/usr/data/users/saulius/automatic-downloads/current/RSC/lib/dictionaries/cif_core.dic
dictionary named 'cif_core.dic' version 2.4.2 from 2011-04-26.

Automatic conversion script
Id: cif_fix_values 2281 2013-09-26 08:29:07Z andrius 
;
_cod_original_sg_symbol_H-M P2(1)/n
_cod_database_code 7028628

loop_
_symmetry_equiv_pos_as_xyz
'x, y, z'
'-x+1/2, y+1/2, -z+1/2'
'-x, -y, -z'
'x-1/2, -y-1/2, z-1/2'

loop_
_atom_site_label
_atom_site_type_symbol
_atom_site_fract_x
_atom_site_fract_y
_atom_site_fract_z
_atom_site_U_iso_or_equiv
_atom_site_adp_type
_atom_site_occupancy
_atom_site_symmetry_multiplicity
_atom_site_calc_flag
_atom_site_refinement_flags
Co1 Co -0.14989(12) 0.12878(3) 0.02924(6) 0.0351(2) Uani 1 1 d .
C1 C -0.0064(10) 0.1030(2) 0.2615(5) 0.0461(16) Uani 1 1 d .
H1 H -0.0291 0.1371 0.2656 0.055 Uiso 1 1 calc R
C2 C 0.0719(9) 0.0774(2) 0.3559(5) 0.0424(15) Uani 1 1 d .
H2 H 0.1020 0.0943 0.4213 0.051 Uiso 1 1 calc R
C3 C 0.1058(8) 0.0262(2) 0.3529(4) 0.0317(12) Uani 1 1 d .
C4 C 0.0525(9) 0.0037(2) 0.2516(5) 0.0412(15) Uani 1 1 d .
H4 H 0.0664 -0.0307 0.2450 0.049 Uiso 1 1 calc R
C5 C -0.0216(9) 0.0329(2) 0.1605(5) 0.0420(15) Uani 1 1 d .
H5 H -0.0517 0.0173 0.0935 0.050 Uiso 1 1 calc R
C6 C 0.2001(8) -0.0027(2) 0.4516(4) 0.0304(12) Uani 1 1 d .
C7 C 0.2181(8) -0.0538(2) 0.4498(4) 0.0324(12) Uani 1 1 d .
H7 H 0.1597 -0.0715 0.3873 0.039 Uiso 1 1 calc R
C8 C 0.3226(8) -0.0793(2) 0.5403(4) 0.0320(12) Uani 1 1 d .
C9 C 0.3984(8) -0.0517(2) 0.6332(4) 0.0323(12) Uani 1 1 d .
H9 H 0.4657 -0.0677 0.6963 0.039 Uiso 1 1 calc R
C10 C 0.3734(8) -0.0006(2) 0.6316(4) 0.0319(12) Uani 1 1 d .
C11 C 0.4621(8) 0.0306(2) 0.7268(4) 0.0316(12) Uani 1 1 d .
C12 C 0.5075(9) 0.0112(2) 0.8311(5) 0.0419(15) Uani 1 1 d .
H12 H 0.4737 -0.0214 0.8434 0.050 Uiso 1 1 calc R
C13 C 0.6036(10) 0.0413(2) 0.9158(5) 0.0457(16) Uani 1 1 d .
H13 H 0.6296 0.0283 0.9851 0.055 Uiso 1 1 calc R
C14 C 0.6157(9) 0.1067(2) 0.8038(5) 0.0398(14) Uani 1 1 d .
H14 H 0.6540 0.1391 0.7934 0.048 Uiso 1 1 calc R
C15 C 0.5139(9) 0.0796(2) 0.7157(5) 0.0389(14) Uani 1 1 d .
H15 H 0.4797 0.0945 0.6481 0.047 Uiso 1 1 calc R
C16 C 0.3618(9) -0.13557(18) 0.5353(5) 0.0347(12) Uani 1 1 d .
C17 C 0.4987(9) -0.1588(2) 0.6165(5) 0.0436(16) Uani 1 1 d .
H17 H 0.5604 -0.1412 0.6785 0.052 Uiso 1 1 calc R
C18 C 0.5432(10) -0.2080(2) 0.6049(5) 0.0444(15) Uani 1 1 d .
H18 H 0.6348 -0.2236 0.6602 0.053 Uiso 1 1 calc R
C19 C 0.4559(9) -0.2352(2) 0.5133(5) 0.0385(14) Uani 1 1 d .
C20 C 0.5191(9) -0.2871(2) 0.4974(5) 0.0416(15) Uani 1 1 d .
C21 C 0.3181(9) -0.2116(2) 0.4341(5) 0.0450(16) Uani 1 1 d .
H21 H 0.2553 -0.2294 0.3726 0.054 Uiso 1 1 calc R
C22 C 0.2701(9) -0.1618(2) 0.4435(5) 0.0448(16) Uani 1 1 d .
H22 H 0.1774 -0.1463 0.3886 0.054 Uiso 1 1 calc R
C23 C -0.4950(11) 0.1486(3) 0.1019(5) 0.0518(17) Uani 1 1 d .
H23 H -0.5746 0.1716 0.1219 0.062 Uiso 1 1 calc R
C24 C 0.2040(12) 0.1663(3) 0.8116(7) 0.067(2) Uani 1 1 d .
H24 H 0.2406 0.1711 0.8858 0.080 Uiso 1 1 calc R
C25 C 0.3867(15) 0.2429(4) 0.8051(10) 0.114(4) Uani 1 1 d .
H25A H 0.3270 0.2738 0.7757 0.171 Uiso 1 1 calc R
H25B H 0.5093 0.2403 0.7915 0.171 Uiso 1 1 calc R
H25C H 0.4028 0.2423 0.8813 0.171 Uiso 1 1 calc R
C26 C 0.2216(14) 0.1949(4) 0.6377(7) 0.115(4) Uani 1 1 d .
H26A H 0.1782 0.1613 0.6176 0.172 Uiso 1 1 calc R
H26B H 0.3344 0.2014 0.6154 0.172 Uiso 1 1 calc R
H26C H 0.1236 0.2183 0.6033 0.172 Uiso 1 1 calc R
N1 N -0.0515(7) 0.08167(18) 0.1646(4) 0.0381(12) Uani 1 1 d .
N2 N 0.2766(7) 0.02479(17) 0.5411(4) 0.0365(11) Uani 1 1 d .
N3 N 0.6615(7) 0.08799(18) 0.9042(4) 0.0395(12) Uani 1 1 d .
N4 N 0.2652(10) 0.2003(3) 0.7539(6) 0.074(2) Uani 1 1 d .
O1W O 0.0710(6) 0.09071(16) -0.0274(3) 0.0458(11) Uani 1 1 d .
O1 O -0.3432(7) 0.16582(17) 0.0882(4) 0.0508(12) Uani 1 1 d .
O2 O -0.5512(7) 0.10478(18) 0.0920(4) 0.0604(13) Uani 1 1 d .
O3 O 0.6412(7) -0.30866(15) 0.5732(4) 0.0509(12) Uani 1 1 d .
O4 O 0.4501(6) -0.30939(15) 0.4088(4) 0.0501(12) Uani 1 1 d .
O5 O 0.1053(8) 0.1296(2) 0.7787(4) 0.0664(14) Uani 1 1 d .
H1WA H 0.0963 0.0995 -0.0851 0.080 Uiso 1 1 d R
H1WB H 0.1842 0.0864 0.0163 0.080 Uiso 1 1 d R

loop_
_atom_site_aniso_label
_atom_site_aniso_U_11
_atom_site_aniso_U_22
_atom_site_aniso_U_33
_atom_site_aniso_U_23
_atom_site_aniso_U_13
_atom_site_aniso_U_12
Co1 0.0392(5) 0.0350(4) 0.0276(4) 0.0028(4) 0.0032(3) -0.0048(4)
C1 0.063(5) 0.036(3) 0.037(3) 0.001(3) 0.010(3) 0.004(3)
C2 0.051(4) 0.041(3) 0.032(3) -0.002(3) 0.007(3) 0.006(3)
C3 0.031(3) 0.036(3) 0.027(3) 0.000(2) 0.005(2) 0.002(2)
C4 0.051(4) 0.034(3) 0.035(3) -0.003(3) 0.006(3) 0.005(3)
C5 0.048(4) 0.045(4) 0.027(3) -0.002(3) 0.000(3) 0.001(3)
C6 0.029(3) 0.037(3) 0.024(3) 0.001(2) 0.005(2) 0.004(2)
C7 0.034(3) 0.033(3) 0.028(3) 0.002(2) 0.004(2) 0.002(2)
C8 0.031(3) 0.030(3) 0.036(3) 0.002(2) 0.010(2) 0.003(2)
C9 0.031(3) 0.035(3) 0.028(3) 0.002(2) 0.002(2) 0.002(2)
C10 0.030(3) 0.041(3) 0.023(3) 0.002(2) 0.004(2) 0.001(2)
C11 0.030(3) 0.033(3) 0.030(3) 0.002(2) 0.006(2) 0.003(2)
C12 0.043(4) 0.042(4) 0.040(3) 0.002(3) 0.010(3) -0.012(3)
C13 0.056(4) 0.046(4) 0.033(3) 0.001(3) 0.008(3) -0.013(3)
C14 0.052(4) 0.034(3) 0.033(3) 0.000(3) 0.011(3) -0.004(3)
C15 0.046(4) 0.037(3) 0.031(3) 0.004(3) 0.006(3) 0.001(3)
C16 0.047(3) 0.020(3) 0.038(3) 0.003(2) 0.014(3) 0.003(2)
C17 0.056(4) 0.038(3) 0.030(3) -0.002(3) 0.000(3) 0.000(3)
C18 0.051(4) 0.041(3) 0.036(3) 0.005(3) 0.004(3) 0.012(3)
C19 0.045(4) 0.034(3) 0.040(3) 0.004(3) 0.019(3) 0.005(3)
C20 0.043(4) 0.037(3) 0.049(4) 0.004(3) 0.021(3) 0.005(3)
C21 0.044(4) 0.041(4) 0.045(4) -0.006(3) 0.004(3) 0.000(3)
C22 0.039(4) 0.046(4) 0.038(3) 0.001(3) -0.007(3) 0.008(3)
C23 0.053(5) 0.053(4) 0.048(4) 0.006(3) 0.012(3) 0.007(3)
C24 0.057(5) 0.088(6) 0.059(5) 0.015(5) 0.022(4) 0.003(5)
C25 0.085(8) 0.086(7) 0.185(12) 0.029(8) 0.062(8) 0.001(6)
C26 0.082(8) 0.183(12) 0.082(7) 0.069(7) 0.027(6) -0.001(7)
N1 0.038(3) 0.043(3) 0.031(3) 0.002(2) 0.005(2) 0.001(2)
N2 0.040(3) 0.037(3) 0.030(2) 0.002(2) 0.005(2) 0.001(2)
N3 0.040(3) 0.043(3) 0.034(3) -0.003(2) 0.008(2) -0.008(2)
N4 0.051(4) 0.087(5) 0.086(5) 0.035(4) 0.024(4) 0.008(4)
O1W 0.043(3) 0.054(3) 0.040(2) 0.002(2) 0.011(2) -0.003(2)
O1 0.043(3) 0.057(3) 0.054(3) -0.007(2) 0.016(2) -0.007(2)
O2 0.048(3) 0.056(3) 0.078(4) 0.010(3) 0.017(3) -0.004(2)
O3 0.060(3) 0.041(2) 0.050(3) 0.005(2) 0.013(2) 0.011(2)
O4 0.047(3) 0.042(3) 0.057(3) -0.012(2) 0.008(2) 0.000(2)
O5 0.059(3) 0.089(4) 0.056(3) 0.010(3) 0.023(3) -0.008(3)

loop_
_atom_type_symbol
_atom_type_description
_atom_type_scat_dispersion_real
_atom_type_scat_dispersion_imag
_atom_type_scat_source
C C 0.0033 0.0016 'International Tables Vol C Tables 4.2.6.8 and 6.1.1.4'
H H 0.0000 0.0000 'International Tables Vol C Tables 4.2.6.8 and 6.1.1.4'
N N 0.0061 0.0033 'International Tables Vol C Tables 4.2.6.8 and 6.1.1.4'
O O 0.0106 0.0060 'International Tables Vol C Tables 4.2.6.8 and 6.1.1.4'
Co Co 0.3494 0.9721 'International Tables Vol C Tables 4.2.6.8 and 6.1.1.4'

loop_
_geom_angle_atom_site_label_1
_geom_angle_atom_site_label_2
_geom_angle_atom_site_label_3
_geom_angle
_geom_angle_site_symmetry_1
_geom_angle_site_symmetry_3
O1 Co1 N3 99.55(19) . 1_454
O1 Co1 N1 95.11(19) . .
N3 Co1 N1 109.07(19) 1_454 .
O1 Co1 O3 89.79(18) . 2
N3 Co1 O3 93.05(18) 1_454 2
N1 Co1 O3 156.12(19) . 2
O1 Co1 O4 87.52(18) . 2
N3 Co1 O4 152.95(18) 1_454 2
N1 Co1 O4 96.12(18) . 2
O3 Co1 O4 60.69(16) 2 2
O1 Co1 O1W 176.89(18) . .
N3 Co1 O1W 83.56(18) 1_454 .
N1 Co1 O1W 83.69(18) . .
O3 Co1 O1W 90.18(17) 2 .
O4 Co1 O1W 89.75(17) 2 .
O1 Co1 C20 86.92(19) . 2
N3 Co1 C20 123.4(2) 1_454 2
N1 Co1 C20 126.4(2) . 2
O3 Co1 C20 30.38(18) 2 2
O4 Co1 C20 30.38(18) 2 2
O1W Co1 C20 91.48(18) . 2
N1 C1 C2 123.8(6) . .
N1 C1 H1 118.1 . .
C2 C1 H1 118.1 . .
C1 C2 C3 119.7(6) . .
C1 C2 H2 120.2 . .
C3 C2 H2 120.2 . .
C2 C3 C4 116.3(5) . .
C2 C3 C6 121.9(5) . .
C4 C3 C6 121.8(5) . .
C5 C4 C3 119.8(5) . .
C5 C4 H4 120.1 . .
C3 C4 H4 120.1 . .
N1 C5 C4 123.1(5) . .
N1 C5 H5 118.4 . .
C4 C5 H5 118.4 . .
N2 C6 C7 122.3(5) . .
N2 C6 C3 115.9(5) . .
C7 C6 C3 121.6(5) . .
C6 C7 C8 120.4(5) . .
C6 C7 H7 119.8 . .
C8 C7 H7 119.8 . .
C7 C8 C9 117.8(5) . .
C7 C8 C16 120.7(5) . .
C9 C8 C16 121.5(5) . .
C10 C9 C8 119.6(5) . .
C10 C9 H9 120.2 . .
C8 C9 H9 120.2 . .
N2 C10 C9 122.6(5) . .
N2 C10 C11 115.9(5) . .
C9 C10 C11 121.4(5) . .
C15 C11 C12 117.0(5) . .
C15 C11 C10 121.1(5) . .
C12 C11 C10 121.9(5) . .
C13 C12 C11 118.8(6) . .
C13 C12 H12 120.6 . .
C11 C12 H12 120.6 . .
N3 C13 C12 124.0(6) . .
N3 C13 H13 118.0 . .
C12 C13 H13 118.0 . .
N3 C14 C15 122.4(5) . .
N3 C14 H14 118.8 . .
C15 C14 H14 118.8 . .
C14 C15 C11 120.7(5) . .
C14 C15 H15 119.6 . .
C11 C15 H15 119.6 . .
C22 C16 C17 120.1(5) . .
C22 C16 C8 118.8(5) . .
C17 C16 C8 120.8(5) . .
C18 C17 C16 119.4(6) . .
C18 C17 H17 120.3 . .
C16 C17 H17 120.3 . .
C17 C18 C19 121.9(6) . .
C17 C18 H18 119.0 . .
C19 C18 H18 119.0 . .
C21 C19 C18 117.7(5) . .
C21 C19 C20 120.9(6) . .
C18 C19 C20 121.2(6) . .
O4 C20 O3 120.3(6) . .
O4 C20 C19 120.1(6) . .
O3 C20 C19 119.6(6) . .
O4 C20 Co1 61.5(3) . 2_545
O3 C20 Co1 59.0(3) . 2_545
C19 C20 Co1 175.5(5) . 2_545
C19 C21 C22 121.6(6) . .
C19 C21 H21 119.2 . .
C22 C21 H21 119.2 . .
C16 C22 C21 119.2(6) . .
C16 C22 H22 120.4 . .
C21 C22 H22 120.4 . .
O2 C23 O1 127.9(7) . .
O2 C23 H23 116.1 . .
O1 C23 H23 116.1 . .
O5 C24 N4 127.5(8) . .
O5 C24 H24 116.2 . .
N4 C24 H24 116.2 . .
N4 C25 H25A 109.5 . .
N4 C25 H25B 109.5 . .
H25A C25 H25B 109.5 . .
N4 C25 H25C 109.5 . .
H25A C25 H25C 109.5 . .
H25B C25 H25C 109.5 . .
N4 C26 H26A 109.5 . .
N4 C26 H26B 109.5 . .
H26A C26 H26B 109.5 . .
N4 C26 H26C 109.5 . .
H26A C26 H26C 109.5 . .
H26B C26 H26C 109.5 . .
C5 N1 C1 117.2(5) . .
C5 N1 Co1 125.0(4) . .
C1 N1 Co1 117.7(4) . .
C6 N2 C10 117.2(5) . .
C13 N3 C14 117.0(5) . .
C13 N3 Co1 123.6(4) . 1_656
C14 N3 Co1 118.9(4) . 1_656
C24 N4 C26 120.1(8) . .
C24 N4 C25 121.7(8) . .
C26 N4 C25 118.1(8) . .
Co1 O1W H1WA 121.6 . .
Co1 O1W H1WB 119.8 . .
H1WA O1W H1WB 102.1 . .
C23 O1 Co1 127.2(5) . .
C20 O3 Co1 90.6(4) . 2_545
C20 O4 Co1 88.1(4) . 2_545

loop_
_geom_bond_atom_site_label_1
_geom_bond_atom_site_label_2
_geom_bond_distance
_geom_bond_site_symmetry_2
Co1 O1 2.035(5) .
Co1 N3 2.110(5) 1_454
Co1 N1 2.112(5) .
Co1 O3 2.143(4) 2
Co1 O4 2.199(4) 2
Co1 O1W 2.195(4) .
Co1 C20 2.500(6) 2
C1 N1 1.331(7) .
C1 C2 1.375(8) .
C1 H1 0.9300 .
C2 C3 1.392(8) .
C2 H2 0.9300 .
C3 C4 1.393(7) .
C3 C6 1.485(7) .
C4 C5 1.389(8) .
C4 H4 0.9300 .
C5 N1 1.324(7) .
C5 H5 0.9300 .
C6 N2 1.351(7) .
C6 C7 1.373(7) .
C7 C8 1.384(7) .
C7 H7 0.9300 .
C8 C9 1.386(7) .
C8 C16 1.533(7) .
C9 C10 1.376(7) .
C9 H9 0.9300 .
C10 N2 1.367(7) .
C10 C11 1.477(7) .
C11 C15 1.380(7) .
C11 C12 1.395(8) .
C12 C13 1.382(8) .
C12 H12 0.9300 .
C13 N3 1.337(7) .
C13 H13 0.9300 .
C14 N3 1.343(7) .
C14 C15 1.379(8) .
C14 H14 0.9300 .
C15 H15 0.9300 .
C16 C22 1.380(8) .
C16 C17 1.377(8) .
C17 C18 1.373(8) .
C17 H17 0.9300 .
C18 C19 1.383(8) .
C18 H18 0.9300 .
C19 C21 1.372(8) .
C19 C20 1.491(8) .
C20 O4 1.265(7) .
C20 O3 1.264(7) .
C20 Co1 2.500(6) 2_545
C21 C22 1.387(8) .
C21 H21 0.9300 .
C22 H22 0.9300 .
C23 O2 1.233(8) .
C23 O1 1.256(8) .
C23 H23 0.9300 .
C24 O5 1.220(9) .
C24 N4 1.329(9) .
C24 H24 0.9300 .
C25 N4 1.479(11) .
C25 H25A 0.9600 .
C25 H25B 0.9600 .
C25 H25C 0.9600 .
C26 N4 1.454(11) .
C26 H26A 0.9600 .
C26 H26B 0.9600 .
C26 H26C 0.9600 .
N3 Co1 2.110(5) 1_656
O1W H1WA 0.8497 .
O1W H1WB 0.8683 .
O3 Co1 2.143(4) 2_545
O4 Co1 2.199(4) 2_545

loop_
_geom_hbond_atom_site_label_D
_geom_hbond_atom_site_label_H
_geom_hbond_atom_site_label_A
_geom_hbond_distance_DH
_geom_hbond_distance_HA
_geom_hbond_distance_DA
_geom_hbond_angle_DHA
_geom_hbond_site_symmetry_A
O1W H1WA O5 0.85 1.95 2.789(6) 167.1 1_554
O1W H1WB O2 0.87 1.97 2.783(6) 155.9 1_655
